data_4114404
loop_
_publ_author_name
'Hiroyuki Kawaguchi'
'Tsukasa Matsuo'

_publ_contact_author_address
;
    Coordination Chemistry Laboratories, Institute for Molecular Science,
    Myodaiji, Okazaki 444-8585 Japan
;
_publ_contact_author_email ' hkawa@ims.ac.jp '
_publ_contact_author_name ' Hiroyuki Kawaguchi'
_publ_section_title
;
 Aryl-Oxygen Bond Cleavage by a Trihydride-Bridging Ditantalum Complex
;
_journal_name_full 'Journal of the American Chemical Society'
_journal_page_first 14254
_journal_page_last 14255
_journal_paper_doi 10.1021/ja037551k
_journal_volume 125
_journal_year 2003
_chemical_formula_moiety 'C83 H111 Li O8 Ta2 '
_chemical_formula_sum 'C83 H111 Li O8 Ta2'
_chemical_formula_weight 1605.62
_space_group_IT_number 2
_symmetry_cell_setting triclinic
_symmetry_Int_Tables_number 2
_symmetry_space_group_name_Hall '-P 1'
_symmetry_space_group_name_H-M 'P -1'
_cell_angle_alpha 81.175(5)
_cell_angle_beta 82.109(6)
_cell_angle_gamma 86.360(5)
_cell_formula_units_Z 2
_cell_length_a 12.480(3)
_cell_length_b 12.884(3)
_cell_length_c 24.519(6)
_cell_measurement_reflns_used 13355
_cell_measurement_temperature 293.1
_cell_measurement_theta_max 27.5
_cell_measurement_theta_min 3.1
_cell_volume 3855.3(16)
_computing_cell_refinement CrystalClear
_computing_data_collection CrystalClear
_computing_data_reduction CrystalStructure
_computing_publication_material 'CrystalStructure Ver. 3.5.1'
_computing_structure_refinement CRYSTALS
_computing_structure_solution 'DIRDIF99 (PATTY)'
_diffrn_detector_area_resol_mean 14.62
_diffrn_measured_fraction_theta_full 0.9467
_diffrn_measured_fraction_theta_max 0.9484
_diffrn_measurement_device_type 'Rigaku Mercury'
_diffrn_measurement_method \w
_diffrn_radiation_type 'Mo K\a'
_diffrn_radiation_wavelength 0.7107
_diffrn_reflns_av_R_equivalents 0.027
_diffrn_reflns_limit_h_max 16
_diffrn_reflns_limit_h_min -15
_diffrn_reflns_limit_k_max 11
_diffrn_reflns_limit_k_min -16
_diffrn_reflns_limit_l_max 31
_diffrn_reflns_limit_l_min -31
_diffrn_reflns_number 30172
_diffrn_reflns_theta_full 27.50
_diffrn_reflns_theta_max 27.48
_exptl_absorpt_coefficient_mu 2.884
_exptl_absorpt_correction_T_max 1.00
_exptl_absorpt_correction_T_min 0.66
_exptl_absorpt_correction_type none
_exptl_crystal_colour yellow
_exptl_crystal_density_diffrn 1.383
_exptl_crystal_description prism
_exptl_crystal_F_000 1644.00
_exptl_crystal_size_max 0.45
_exptl_crystal_size_mid 0.30
_exptl_crystal_size_min 0.30
_refine_diff_density_max 1.78
_refine_diff_density_min -0.97
_refine_ls_extinction_method none
_refine_ls_goodness_of_fit_ref 1.058
_refine_ls_hydrogen_treatment mixed
_refine_ls_number_parameters 917
_refine_ls_number_reflns 16787
_refine_ls_R_factor_gt 0.0320
_refine_ls_shift/su_max 0.0000
_refine_ls_structure_factor_coef Fsqd
_refine_ls_weighting_details 'w = 1/[2.0000\s(Fo^2^)]/(4Fo^2^)'
_refine_ls_weighting_scheme calc
_refine_ls_wR_factor_ref 0.0750
_reflns_number_gt 14085
_reflns_number_total 16787
_reflns_threshold_expression F^2^>2.0\s(F^2^)
_cod_data_source_file ja037551ksi20030918_054532_2.cif
_cod_data_source_block '_[Ta(bit-tBu-L)]2(H)3Li(thf)2toluene'
_cod_original_cell_volume 3855.5(16)
_cod_original_sg_symbol_H-M 'P -1 '
_cod_original_formula_sum 'C83 H111 Li O8 Ta2 '
_cod_database_code 4114404

loop_
_symmetry_equiv_pos_as_xyz
x,y,z
-x,-y,-z

loop_
_atom_site_label
_atom_site_type_symbol
_atom_site_fract_x
_atom_site_fract_y
_atom_site_fract_z
_atom_site_U_iso_or_equiv
_atom_site_adp_type
_atom_site_occupancy
_atom_site_calc_flag
_atom_site_refinement_flags
Ta(1) Ta 0.18630(1) 0.04992(1) 0.23267(1) 0.01763(4) Uani 1.00 d .
Ta(2) Ta 0.03477(1) 0.17030(1) 0.30400(1) 0.01695(4) Uani 1.00 d .
O(1) O 0.2967(2) 0.1358(2) 0.1852(1) 0.0224(6) Uani 1.00 d .
O(2) O 0.0916(2) -0.0740(2) 0.2343(1) 0.0239(7) Uani 1.00 d .
O(3) O 0.2863(2) -0.0429(2) 0.2737(1) 0.0224(6) Uani 1.00 d .
O(4) O 0.1008(2) 0.2629(2) 0.3460(1) 0.0217(6) Uani 1.00 d .
O(5) O -0.0917(2) 0.0760(2) 0.3100(1) 0.0245(7) Uani 1.00 d .
O(6) O -0.0452(2) 0.2854(2) 0.2641(1) 0.0216(6) Uani 1.00 d .
O(7) O -0.1494(2) -0.0739(3) 0.2260(1) 0.0487(9) Uani 1.00 d .
O(8) O -0.0695(3) -0.1826(3) 0.3359(1) 0.050(1) Uani 1.00 d .
C(1) C 0.2843(3) 0.1871(3) 0.1330(2) 0.0228(9) Uani 1.00 d .
C(2) C 0.3508(3) 0.2673(3) 0.1056(2) 0.0257(10) Uani 1.00 d .
C(3) C 0.3229(3) 0.3157(3) 0.0543(2) 0.030(1) Uani 1.00 d .
C(4) C 0.2345(3) 0.2896(3) 0.0309(2) 0.034(1) Uani 1.00 d .
C(5) C 0.1713(3) 0.2085(3) 0.0596(2) 0.0281(10) Uani 1.00 d .
C(6) C 0.1958(3) 0.1572(3) 0.1107(2) 0.0230(9) Uani 1.00 d .
C(7) C 0.1352(3) 0.0700(3) 0.1463(1) 0.0236(9) Uani 1.00 d .
C(8) C 0.1673(3) -0.1088(3) 0.1940(2) 0.0231(9) Uani 1.00 d .
C(9) C 0.1901(3) -0.0363(3) 0.1447(2) 0.0232(9) Uani 1.00 d .
C(10) C 0.2734(3) -0.0633(3) 0.1041(2) 0.0280(10) Uani 1.00 d .
C(11) C 0.3325(3) -0.1585(3) 0.1115(2) 0.029(1) Uani 1.00 d .
C(12) C 0.3123(3) -0.2235(3) 0.1627(2) 0.0284(10) Uani 1.00 d .
C(13) C 0.2340(3) -0.1995(3) 0.2046(2) 0.0249(9) Uani 1.00 d .
C(14) C 0.2323(3) -0.2548(3) 0.2635(2) 0.0275(10) Uani 1.00 d .
C(15) C 0.3505(3) -0.1242(3) 0.2944(1) 0.0191(8) Uani 1.00 d .
C(16) C 0.3307(3) -0.2281(3) 0.2885(2) 0.0222(9) Uani 1.00 d .
C(17) C 0.4034(3) -0.3088(3) 0.3065(2) 0.0284(10) Uani 1.00 d .
C(18) C 0.4923(3) -0.2901(3) 0.3311(2) 0.028(1) Uani 1.00 d .
C(19) C 0.5052(3) -0.1882(3) 0.3402(2) 0.0249(9) Uani 1.00 d .
C(20) C 0.4359(3) -0.1033(3) 0.3234(2) 0.0226(9) Uani 1.00 d .
C(21) C 0.4452(3) 0.3016(3) 0.1316(2) 0.030(1) Uani 1.00 d .
C(22) C 0.5260(3) 0.2076(4) 0.1432(2) 0.039(1) Uani 1.00 d .
C(23) C 0.5080(4) 0.3898(4) 0.0934(2) 0.049(1) Uani 1.00 d .
C(24) C 0.3990(4) 0.3434(4) 0.1862(2) 0.041(1) Uani 1.00 d .
C(25) C 0.2071(4) 0.3475(4) -0.0245(2) 0.053(2) Uani 1.00 d .
C(26) C 0.4247(3) -0.1884(3) 0.0679(2) 0.034(1) Uani 1.00 d .
C(27) C 0.5321(3) -0.1618(4) 0.0850(2) 0.054(1) Uani 1.00 d .
C(28) C 0.4270(5) -0.3072(4) 0.0650(2) 0.060(2) Uani 1.00 d .
C(29) C 0.4149(4) -0.1286(4) 0.0096(2) 0.052(1) Uani 1.00 d .
C(30) C 0.5715(4) -0.3787(3) 0.3496(2) 0.046(1) Uani 1.00 d .
C(31) C 0.4464(3) 0.0060(3) 0.3389(2) 0.0259(10) Uani 1.00 d .
C(32) C 0.5386(3) 0.0077(3) 0.3745(2) 0.035(1) Uani 1.00 d .
C(33) C 0.3422(3) 0.0373(3) 0.3739(2) 0.035(1) Uani 1.00 d .
C(34) C 0.4702(3) 0.0876(3) 0.2866(2) 0.032(1) Uani 1.00 d .
C(35) C 0.1364(3) 0.2276(3) 0.3964(1) 0.0208(9) Uani 1.00 d .
C(36) C 0.2112(3) 0.2810(3) 0.4185(1) 0.0217(9) Uani 1.00 d .
C(37) C 0.2453(3) 0.2309(3) 0.4678(2) 0.0265(10) Uani 1.00 d .
C(38) C 0.2104(3) 0.1340(3) 0.4951(2) 0.0265(10) Uani 1.00 d .
C(39) C 0.1347(3) 0.0842(3) 0.4726(2) 0.0232(9) Uani 1.00 d .
C(40) C 0.0976(3) 0.1315(3) 0.4232(1) 0.0204(9) Uani 1.00 d .
C(41) C 0.0214(3) 0.0852(3) 0.3924(1) 0.0206(9) Uani 1.00 d .
C(42) C -0.1452(3) 0.1303(3) 0.3508(2) 0.0210(9) Uani 1.00 d .
C(43) C -0.0909(3) 0.1329(3) 0.3978(2) 0.0214(9) Uani 1.00 d .
C(44) C -0.1417(3) 0.1879(3) 0.4398(2) 0.0232(9) Uani 1.00 d .
C(45) C -0.2429(3) 0.2380(3) 0.4365(2) 0.0235(9) Uani 1.00 d .
C(46) C -0.2867(3) 0.2443(3) 0.3859(2) 0.0247(9) Uani 1.00 d .
C(47) C -0.2372(3) 0.1946(3) 0.3419(2) 0.0221(9) Uani 1.00 d .
C(48) C -0.2679(3) 0.2210(3) 0.2844(2) 0.0257(9) Uani 1.00 d .
C(49) C -0.1230(3) 0.3548(3) 0.2455(1) 0.0217(9) Uani 1.00 d .
C(50) C -0.2326(3) 0.3290(3) 0.2569(1) 0.0227(9) Uani 1.00 d .
C(51) C -0.3117(3) 0.4033(3) 0.2401(2) 0.030(1) Uani 1.00 d .
C(52) C -0.2867(3) 0.5009(3) 0.2112(2) 0.032(1) Uani 1.00 d .
C(53) C -0.1772(3) 0.5228(3) 0.1981(2) 0.030(1) Uani 1.00 d .
C(54) C -0.0937(3) 0.4524(3) 0.2139(2) 0.0240(9) Uani 1.00 d .
C(55) C 0.2557(3) 0.3859(3) 0.3883(2) 0.029(1) Uani 1.00 d .
C(56) C 0.3130(3) 0.3713(3) 0.3304(2) 0.033(1) Uani 1.00 d .
C(57) C 0.1606(4) 0.4679(3) 0.3838(2) 0.041(1) Uani 1.00 d .
C(58) C 0.3367(4) 0.4275(3) 0.4202(2) 0.047(1) Uani 1.00 d .
C(59) C 0.2591(4) 0.0821(4) 0.5458(2) 0.040(1) Uani 1.00 d .
C(60) C -0.3089(3) 0.2872(3) 0.4842(2) 0.032(1) Uani 1.00 d .
C(61) C -0.2478(4) 0.2761(4) 0.5354(2) 0.050(1) Uani 1.00 d .
C(62) C -0.3360(5) 0.4034(4) 0.4654(2) 0.055(2) Uani 1.00 d .
C(63) C -0.4150(4) 0.2296(4) 0.5006(2) 0.049(1) Uani 1.00 d .
C(64) C -0.3739(4) 0.5806(4) 0.1921(2) 0.048(1) Uani 1.00 d .
C(65) C 0.0258(3) 0.4789(3) 0.1950(2) 0.031(1) Uani 1.00 d .
C(66) C 0.0850(4) 0.4822(3) 0.2448(2) 0.044(1) Uani 1.00 d .
C(67) C 0.0802(4) 0.3984(4) 0.1587(2) 0.040(1) Uani 1.00 d .
C(68) C 0.0356(4) 0.5877(4) 0.1585(2) 0.049(1) Uani 1.00 d .
C(69) C -0.2659(4) -0.0585(5) 0.2371(3) 0.081(2) Uani 1.00 d .
C(70) C -0.3112(9) -0.1374(9) 0.2091(5) 0.051(3) Uiso 0.50 d P
C(71) C -0.2261(5) -0.1364(6) 0.1547(3) 0.092(2) Uani 1.00 d .
C(72) C -0.1207(4) -0.1228(4) 0.1770(2) 0.052(2) Uani 1.00 d .
C(73) C -0.1221(7) -0.2710(5) 0.3281(3) 0.116(3) Uani 1.00 d .
C(74) C -0.1213(7) -0.3479(6) 0.3804(4) 0.121(3) Uani 1.00 d .
C(75) C -0.0410(8) -0.3182(5) 0.4094(4) 0.120(3) Uani 1.00 d .
C(76) C -0.0133(5) -0.2089(5) 0.3846(2) 0.066(2) Uani 1.00 d .
C(77) C 0.1408(7) -0.2073(7) -0.0760(4) 0.104(2) Uiso 1.00 d .
C(78) C 0.1202(6) -0.1266(6) -0.0526(3) 0.078(2) Uiso 1.00 d .
C(79) C 0.0961(7) -0.1206(8) 0.0094(4) 0.118(3) Uiso 1.00 d .
C(80) C 0.0998(8) -0.2168(8) 0.0376(4) 0.125(3) Uiso 1.00 d .
C(81) C 0.1265(7) -0.3092(7) 0.0054(4) 0.121(3) Uiso 1.00 d .
C(82) C 0.1508(9) -0.3283(9) -0.0527(5) 0.147(4) Uiso 1.00 d .
C(83) C 0.1570(10) -0.2231(9) -0.1324(5) 0.167(4) Uiso 1.00 d .
C(84) C -0.310(1) -0.081(1) 0.1875(6) 0.075(4) Uiso 0.50 d P
Li(1) Li -0.0505(5) -0.0587(5) 0.2788(3) 0.033(2) Uani 1.00 d .
H(1) H 0.113(3) 0.044(3) 0.302(2) 0.04(1) Uiso 1.00 calc .
H(2) H 0.180(3) 0.166(3) 0.269(2) 0.03(1) Uiso 1.00 calc .
H(3) H 0.060(3) 0.125(3) 0.237(2) 0.04(1) Uiso 1.00 calc .
H(4) H 0.3679(3) 0.3711(3) 0.0338(2) 0.036(1) Uiso 1.00 calc .
H(5) H 0.1100(3) 0.1879(3) 0.0440(2) 0.033(1) Uiso 1.00 calc .
H(6) H 0.0577(3) 0.0732(3) 0.1450(1) 0.028(1) Uiso 1.00 calc .
H(7) H 0.2902(3) -0.0143(3) 0.0703(2) 0.033(1) Uiso 1.00 calc .
H(8) H 0.3553(3) -0.2886(3) 0.1690(2) 0.033(1) Uiso 1.00 calc .
H(9) H 0.1668(3) -0.2332(3) 0.2858(2) 0.032(1) Uiso 1.00 calc .
H(10) H 0.2334(3) -0.3301(3) 0.2633(2) 0.032(1) Uiso 1.00 calc .
H(11) H 0.3916(3) -0.3801(3) 0.3013(2) 0.033(1) Uiso 1.00 calc .
H(12) H 0.5647(3) -0.1754(3) 0.3596(2) 0.030(1) Uiso 1.00 calc .
H(13) H 0.4886(3) 0.1507(4) 0.1673(2) 0.045(2) Uiso 1.00 calc .
H(14) H 0.5561(3) 0.1839(4) 0.1083(2) 0.045(2) Uiso 1.00 calc .
H(15) H 0.5840(3) 0.2289(4) 0.1611(2) 0.045(2) Uiso 1.00 calc .
H(16) H 0.5657(4) 0.4099(4) 0.1119(2) 0.059(2) Uiso 1.00 calc .
H(17) H 0.5388(4) 0.3647(4) 0.0590(2) 0.059(2) Uiso 1.00 calc .
H(18) H 0.4593(4) 0.4502(4) 0.0851(2) 0.059(2) Uiso 1.00 calc .
H(19) H 0.4581(4) 0.3624(4) 0.2041(2) 0.049(2) Uiso 1.00 calc .
H(20) H 0.3514(4) 0.4047(4) 0.1781(2) 0.049(2) Uiso 1.00 calc .
H(21) H 0.3586(4) 0.2890(4) 0.2109(2) 0.049(2) Uiso 1.00 calc .
H(22) H 0.2593(4) 0.4009(4) -0.0386(2) 0.062(2) Uiso 1.00 calc .
H(23) H 0.2095(4) 0.2981(4) -0.0508(2) 0.062(2) Uiso 1.00 calc .
H(24) H 0.1350(4) 0.3805(4) -0.0195(2) 0.062(2) Uiso 1.00 calc .
H(25) H 0.5411(3) -0.2005(4) 0.1213(2) 0.060(2) Uiso 1.00 calc .
H(26) H 0.5917(3) -0.1807(4) 0.0580(2) 0.060(2) Uiso 1.00 calc .
H(27) H 0.5314(3) -0.0870(4) 0.0864(2) 0.060(2) Uiso 1.00 calc .
H(28) H 0.3593(5) -0.3233(4) 0.0535(2) 0.070(2) Uiso 1.00 calc .
H(29) H 0.4868(5) -0.3262(4) 0.0382(2) 0.070(2) Uiso 1.00 calc .
H(30) H 0.4346(5) -0.3466(4) 0.1013(2) 0.071(2) Uiso 1.00 calc .
H(31) H 0.4144(4) -0.0535(4) 0.0103(2) 0.058(2) Uiso 1.00 calc .
H(32) H 0.4753(4) -0.1487(4) -0.0166(2) 0.058(2) Uiso 1.00 calc .
H(33) H 0.3476(4) -0.1461(4) -0.0018(2) 0.058(2) Uiso 1.00 calc .
H(34) H 0.5711(4) -0.3857(3) 0.3896(2) 0.053(2) Uiso 1.00 calc .
H(35) H 0.5502(4) -0.4439(3) 0.3399(2) 0.053(2) Uiso 1.00 calc .
H(36) H 0.6437(4) -0.3630(3) 0.3312(2) 0.053(2) Uiso 1.00 calc .
H(37) H 0.5252(3) -0.0426(3) 0.4081(2) 0.041(2) Uiso 1.00 calc .
H(38) H 0.6071(3) -0.0110(3) 0.3536(2) 0.041(2) Uiso 1.00 calc .
H(39) H 0.5415(3) 0.0776(3) 0.3842(2) 0.041(2) Uiso 1.00 calc .
H(40) H 0.3481(3) 0.1069(3) 0.3833(2) 0.041(2) Uiso 1.00 calc .
H(41) H 0.2814(3) 0.0374(3) 0.3532(2) 0.041(2) Uiso 1.00 calc .
H(42) H 0.3313(3) -0.0129(3) 0.4077(2) 0.041(2) Uiso 1.00 calc .
H(43) H 0.5394(3) 0.0700(3) 0.2661(2) 0.037(1) Uiso 1.00 calc .
H(44) H 0.4135(3) 0.0879(3) 0.2631(2) 0.037(1) Uiso 1.00 calc .
H(45) H 0.4721(3) 0.1567(3) 0.2974(2) 0.037(1) Uiso 1.00 calc .
H(46) H 0.2966(3) 0.2660(3) 0.4843(2) 0.032(1) Uiso 1.00 calc .
H(47) H 0.1084(3) 0.0167(3) 0.4909(2) 0.028(1) Uiso 1.00 calc .
H(48) H 0.0262(3) 0.0090(3) 0.3960(1) 0.025(1) Uiso 1.00 calc .
H(49) H -0.1053(3) 0.1917(3) 0.4719(2) 0.028(1) Uiso 1.00 calc .
H(50) H -0.3541(3) 0.2848(3) 0.3817(2) 0.029(1) Uiso 1.00 calc .
H(51) H -0.2339(3) 0.1691(3) 0.2620(2) 0.030(1) Uiso 1.00 calc .
H(52) H -0.3460(3) 0.2193(3) 0.2864(2) 0.030(1) Uiso 1.00 calc .
H(53) H -0.3872(3) 0.3858(3) 0.2490(2) 0.035(1) Uiso 1.00 calc .
H(54) H -0.1584(3) 0.5904(3) 0.1767(2) 0.036(1) Uiso 1.00 calc .
H(55) H 0.3738(3) 0.3211(3) 0.3343(2) 0.040(2) Uiso 1.00 calc .
H(56) H 0.2629(3) 0.3451(3) 0.3094(2) 0.040(2) Uiso 1.00 calc .
H(57) H 0.3390(3) 0.4381(3) 0.3110(2) 0.040(2) Uiso 1.00 calc .
H(58) H 0.1874(4) 0.5347(3) 0.3647(2) 0.047(2) Uiso 1.00 calc .
H(59) H 0.1086(4) 0.4438(3) 0.3630(2) 0.047(2) Uiso 1.00 calc .
H(60) H 0.1258(4) 0.4766(3) 0.4208(2) 0.047(2) Uiso 1.00 calc .
H(61) H 0.3971(4) 0.3768(3) 0.4239(2) 0.055(2) Uiso 1.00 calc .
H(62) H 0.3629(4) 0.4938(3) 0.4002(2) 0.055(2) Uiso 1.00 calc .
H(63) H 0.3016(4) 0.4380(3) 0.4569(2) 0.055(2) Uiso 1.00 calc .
H(64) H 0.2264(4) 0.0151(4) 0.5594(2) 0.048(2) Uiso 1.00 calc .
H(65) H 0.3365(4) 0.0706(4) 0.5364(2) 0.049(2) Uiso 1.00 calc .
H(66) H 0.2455(4) 0.1272(4) 0.5745(2) 0.049(2) Uiso 1.00 calc .
H(67) H -0.2316(4) 0.2022(4) 0.5476(2) 0.058(2) Uiso 1.00 calc .
H(68) H -0.1809(4) 0.3129(4) 0.5257(2) 0.058(2) Uiso 1.00 calc .
H(69) H -0.2925(4) 0.3058(4) 0.5653(2) 0.058(2) Uiso 1.00 calc .
H(70) H -0.2694(5) 0.4408(4) 0.4559(2) 0.064(2) Uiso 1.00 calc .
H(71) H -0.3740(5) 0.4103(4) 0.4330(2) 0.064(2) Uiso 1.00 calc .
H(72) H -0.3814(5) 0.4329(4) 0.4952(2) 0.064(2) Uiso 1.00 calc .
H(73) H -0.4583(4) 0.2587(4) 0.5311(2) 0.057(2) Uiso 1.00 calc .
H(74) H -0.4551(4) 0.2377(4) 0.4689(2) 0.057(2) Uiso 1.00 calc .
H(75) H -0.3984(4) 0.1556(4) 0.5122(2) 0.057(2) Uiso 1.00 calc .
H(76) H -0.3407(4) 0.6443(4) 0.1727(2) 0.056(2) Uiso 1.00 calc .
H(77) H -0.4140(4) 0.5514(4) 0.1673(2) 0.056(2) Uiso 1.00 calc .
H(78) H -0.4227(4) 0.5968(4) 0.2243(2) 0.056(2) Uiso 1.00 calc .
H(79) H 0.0800(4) 0.4150(3) 0.2689(2) 0.050(2) Uiso 1.00 calc .
H(80) H 0.1605(4) 0.4960(3) 0.2320(2) 0.051(2) Uiso 1.00 calc .
H(81) H 0.0524(4) 0.5374(3) 0.2653(2) 0.050(2) Uiso 1.00 calc .
H(82) H 0.0756(4) 0.3286(4) 0.1801(2) 0.048(2) Uiso 1.00 calc .
H(83) H 0.0432(4) 0.4013(4) 0.1262(2) 0.048(2) Uiso 1.00 calc .
H(84) H 0.1556(4) 0.4140(4) 0.1470(2) 0.047(2) Uiso 1.00 calc .
H(85) H 0.1113(4) 0.6013(4) 0.1464(2) 0.056(2) Uiso 1.00 calc .
H(86) H -0.0016(4) 0.5882(4) 0.1263(2) 0.056(2) Uiso 1.00 calc .
H(87) H 0.0030(4) 0.6417(4) 0.1799(2) 0.055(2) Uiso 1.00 calc .
H(88) H -0.0736(4) -0.0787(4) 0.1494(2) 0.062(2) Uiso 1.00 calc .
H(89) H -0.0842(4) -0.1907(4) 0.1863(2) 0.062(2) Uiso 1.00 calc .
H(90) H -0.1957(7) -0.2514(5) 0.3208(3) 0.131(4) Uiso 1.00 calc .
H(91) H -0.0833(7) -0.3022(5) 0.2971(3) 0.131(4) Uiso 1.00 calc .
H(92) H -0.1913(7) -0.3443(6) 0.4029(4) 0.139(4) Uiso 1.00 calc .
H(93) H -0.1054(7) -0.4192(6) 0.3725(4) 0.139(4) Uiso 1.00 calc .
H(94) H -0.0682(8) -0.3201(5) 0.4486(4) 0.132(4) Uiso 1.00 calc .
H(95) H 0.0223(8) -0.3655(5) 0.4055(4) 0.132(4) Uiso 1.00 calc .
H(96) H 0.0642(5) -0.2055(5) 0.3738(2) 0.078(2) Uiso 1.00 calc .
H(97) H -0.0366(5) -0.1603(5) 0.4109(2) 0.078(2) Uiso 1.00 calc .

loop_
_atom_site_aniso_label
_atom_site_aniso_U_11
_atom_site_aniso_U_22
_atom_site_aniso_U_33
_atom_site_aniso_U_12
_atom_site_aniso_U_13
_atom_site_aniso_U_23
Ta(1) 0.01564(7) 0.01785(8) 0.01922(8) -0.00002(6) -0.00334(6) -0.00201(5)
Ta(2) 0.01692(7) 0.01570(7) 0.01814(8) -0.00046(5) -0.00393(6) -0.00154(5)
O(1) 0.023(1) 0.024(1) 0.020(1) -0.002(1) -0.003(1) -0.003(1)
O(2) 0.021(1) 0.023(1) 0.027(1) -0.004(1) -0.001(1) -0.010(1)
O(3) 0.018(1) 0.018(1) 0.029(1) 0.001(1) -0.007(1) -0.0027(10)
O(4) 0.025(1) 0.019(1) 0.021(1) -0.0029(10) -0.008(1) -0.001(1)
O(5) 0.022(1) 0.025(1) 0.027(1) -0.004(1) -0.004(1) -0.001(1)
O(6) 0.017(1) 0.020(1) 0.026(1) 0.000(1) -0.003(1) -0.0001(10)
O(7) 0.028(2) 0.057(2) 0.055(2) 0.000(2) -0.006(1) -0.034(1)
O(8) 0.059(2) 0.045(2) 0.046(2) -0.018(2) 0.002(2) 0.003(2)
C(1) 0.025(2) 0.023(2) 0.020(2) 0.002(1) -0.001(1) -0.003(1)
C(2) 0.028(2) 0.025(2) 0.024(2) 0.000(2) 0.004(2) -0.005(2)
C(3) 0.037(2) 0.028(2) 0.025(2) 0.002(2) 0.007(2) 0.000(2)
C(4) 0.038(2) 0.036(2) 0.025(2) 0.009(2) -0.004(2) 0.001(2)
C(5) 0.027(2) 0.033(2) 0.023(2) 0.007(2) -0.005(2) -0.004(2)
C(6) 0.025(2) 0.021(2) 0.023(2) 0.003(1) -0.002(2) -0.005(1)
C(7) 0.024(2) 0.026(2) 0.021(2) 0.003(1) -0.007(1) -0.003(1)
C(8) 0.019(2) 0.023(2) 0.027(2) -0.003(1) -0.005(1) -0.008(1)
C(9) 0.021(2) 0.023(2) 0.025(2) 0.000(1) -0.008(1) -0.010(1)
C(10) 0.029(2) 0.030(2) 0.024(2) 0.000(2) -0.005(2) -0.006(2)
C(11) 0.030(2) 0.028(2) 0.029(2) 0.002(2) -0.005(2) -0.010(2)
C(12) 0.028(2) 0.021(2) 0.034(2) 0.002(2) -0.005(2) -0.007(2)
C(13) 0.025(2) 0.019(2) 0.029(2) -0.004(1) -0.008(2) -0.005(1)
C(14) 0.031(2) 0.017(2) 0.032(2) -0.006(2) -0.002(2) 0.000(2)
C(15) 0.018(2) 0.017(2) 0.021(2) 0.001(1) -0.002(1) 0.002(1)
C(16) 0.024(2) 0.019(2) 0.023(2) -0.003(1) 0.000(1) 0.001(1)
C(17) 0.036(2) 0.017(2) 0.029(2) 0.002(2) 0.001(2) 0.001(2)
C(18) 0.025(2) 0.024(2) 0.034(2) 0.005(2) -0.003(2) 0.006(2)
C(19) 0.021(2) 0.028(2) 0.025(2) 0.002(2) -0.005(1) 0.005(2)
C(20) 0.019(2) 0.020(2) 0.027(2) -0.003(1) -0.002(1) 0.000(1)
C(21) 0.028(2) 0.034(2) 0.028(2) -0.010(2) 0.004(2) -0.004(2)
C(22) 0.025(2) 0.054(3) 0.033(2) -0.004(2) 0.000(2) -0.006(2)
C(23) 0.048(3) 0.052(3) 0.047(3) -0.023(2) 0.002(2) -0.004(2)
C(24) 0.038(2) 0.045(3) 0.039(2) -0.010(2) 0.000(2) -0.018(2)
C(25) 0.059(3) 0.060(3) 0.035(3) -0.001(2) -0.010(2) 0.014(3)
C(26) 0.031(2) 0.041(2) 0.029(2) 0.007(2) 0.001(2) -0.011(2)
C(27) 0.025(2) 0.075(4) 0.050(3) -0.002(3) -0.001(2) -0.011(2)
C(28) 0.075(4) 0.050(3) 0.051(3) 0.012(3) 0.012(3) -0.024(3)
C(29) 0.045(3) 0.072(4) 0.026(2) 0.017(2) 0.005(2) -0.009(3)
C(30) 0.043(3) 0.031(2) 0.059(3) 0.012(2) -0.016(2) 0.004(2)
C(31) 0.022(2) 0.026(2) 0.030(2) 0.001(2) -0.007(2) -0.002(2)
C(32) 0.027(2) 0.035(2) 0.040(2) -0.001(2) -0.016(2) -0.006(2)
C(33) 0.025(2) 0.036(2) 0.042(2) 0.003(2) -0.010(2) -0.013(2)
C(34) 0.025(2) 0.026(2) 0.042(2) -0.005(2) -0.013(2) 0.002(2)
C(35) 0.020(2) 0.021(2) 0.022(2) 0.002(1) -0.003(1) -0.004(1)
C(36) 0.022(2) 0.021(2) 0.022(2) -0.001(1) -0.004(1) -0.005(1)
C(37) 0.024(2) 0.027(2) 0.028(2) -0.002(2) -0.008(2) -0.008(2)
C(38) 0.025(2) 0.029(2) 0.025(2) 0.004(2) -0.008(2) -0.001(2)
C(39) 0.021(2) 0.023(2) 0.025(2) 0.000(1) -0.004(1) 0.002(1)
C(40) 0.018(2) 0.020(2) 0.023(2) -0.001(1) -0.004(1) -0.001(1)
C(41) 0.021(2) 0.019(2) 0.021(2) -0.001(1) -0.003(1) 0.000(1)
C(42) 0.018(2) 0.021(2) 0.024(2) -0.006(1) -0.002(1) -0.001(1)
C(43) 0.025(2) 0.017(2) 0.021(2) -0.004(1) 0.000(1) 0.002(1)
C(44) 0.026(2) 0.023(2) 0.021(2) -0.003(1) -0.005(1) 0.001(1)
C(45) 0.025(2) 0.023(2) 0.022(2) -0.003(1) 0.000(1) -0.002(1)
C(46) 0.018(2) 0.026(2) 0.028(2) -0.002(2) -0.002(1) -0.001(1)
C(47) 0.017(2) 0.024(2) 0.025(2) -0.007(1) -0.004(1) -0.001(1)
C(48) 0.018(2) 0.032(2) 0.025(2) -0.003(2) -0.008(1) -0.004(2)
C(49) 0.025(2) 0.020(2) 0.019(2) 0.004(1) -0.007(1) -0.001(1)
C(50) 0.022(2) 0.027(2) 0.019(2) 0.000(1) -0.006(1) -0.003(1)
C(51) 0.021(2) 0.036(2) 0.030(2) 0.004(2) -0.007(2) -0.006(2)
C(52) 0.031(2) 0.029(2) 0.035(2) 0.008(2) -0.011(2) 0.000(2)
C(53) 0.033(2) 0.023(2) 0.035(2) 0.004(2) -0.005(2) 0.000(2)
C(54) 0.027(2) 0.021(2) 0.024(2) 0.003(1) -0.003(2) 0.000(1)
C(55) 0.032(2) 0.022(2) 0.033(2) -0.007(2) -0.010(2) -0.003(2)
C(56) 0.034(2) 0.028(2) 0.037(2) -0.012(2) -0.002(2) -0.001(2)
C(57) 0.055(3) 0.021(2) 0.039(2) 0.003(2) -0.005(2) -0.004(2)
C(58) 0.062(3) 0.034(2) 0.042(3) -0.022(2) -0.018(2) -0.002(2)
C(59) 0.043(3) 0.045(3) 0.033(2) -0.005(2) -0.020(2) 0.003(2)
C(60) 0.034(2) 0.035(2) 0.027(2) 0.005(2) -0.002(2) -0.009(2)
C(61) 0.049(3) 0.062(3) 0.034(2) 0.013(2) -0.004(2) -0.022(2)
C(62) 0.072(4) 0.039(3) 0.049(3) 0.009(2) -0.008(3) -0.013(3)
C(63) 0.038(3) 0.066(3) 0.039(3) -0.001(2) 0.010(2) -0.009(2)
C(64) 0.037(2) 0.039(3) 0.063(3) 0.013(2) -0.016(2) 0.005(2)
C(65) 0.029(2) 0.020(2) 0.042(2) -0.001(2) -0.002(2) 0.009(2)
C(66) 0.037(2) 0.029(2) 0.060(3) -0.011(2) -0.017(2) 0.003(2)
C(67) 0.033(2) 0.041(3) 0.044(3) -0.001(2) 0.006(2) 0.001(2)
C(68) 0.038(3) 0.034(2) 0.067(3) -0.004(2) -0.008(2) 0.020(2)
C(69) 0.020(2) 0.103(5) 0.094(4) -0.002(4) -0.011(3) -0.058(3)
C(71) 0.056(4) 0.133(6) 0.067(4) -0.034(4) -0.009(3) -0.054(4)
C(72) 0.050(3) 0.053(3) 0.052(3) 0.003(3) -0.005(2) -0.024(2)
C(73) 0.157(8) 0.058(4) 0.112(6) -0.064(4) -0.038(6) 0.018(5)
C(74) 0.103(6) 0.084(5) 0.161(8) -0.052(5) -0.052(6) 0.075(5)
C(75) 0.164(9) 0.047(4) 0.119(7) 0.025(4) -0.022(6) 0.001(5)
C(76) 0.073(4) 0.072(4) 0.051(3) -0.007(3) 0.003(3) -0.006(3)
Li(1) 0.029(3) 0.034(4) 0.035(4) -0.008(3) -0.006(3) -0.012(3)

loop_
_atom_type_symbol
_atom_type_description
_atom_type_scat_dispersion_real
_atom_type_scat_dispersion_imag
_atom_type_scat_source
C C 0.003 0.002
;
International Tables for Crystallography
(1992, Vol. C, Tables 4.2.6.8 and 6.1.1.4)
;
H H 0.000 0.000
;
International Tables for Crystallography
(1992, Vol. C, Table 6.1.1.4)
;
O O 0.011 0.006
;
International Tables for Crystallography
(1992, Vol. C, Tables 4.2.6.8 and 6.1.1.4)
;
Li Li 0.000 0.000
;
International Tables for Crystallography
(1992, Vol. C, Tables 4.2.6.8 and 6.1.1.4)
;
Ta Ta -0.705 6.523
;
International Tables for Crystallography
(1992, Vol. C, Tables 4.2.6.8 and 6.1.1.4)
;

loop_
_geom_angle_atom_site_label_1
_geom_angle_atom_site_label_2
_geom_angle_atom_site_label_3
_geom_angle
_geom_angle_publ_flag
Ta(2) Ta(1) O(1) 113.26(7) yes
Ta(2) Ta(1) O(2) 97.76(7) yes
Ta(2) Ta(1) O(3) 113.02(7) yes
Ta(2) Ta(1) C(7) 109.58(9) yes
Ta(2) Ta(1) C(8) 131.99(8) yes
O(1) Ta(1) O(2) 142.8(1) yes
O(1) Ta(1) O(3) 96.25(10) yes
O(1) Ta(1) C(7) 75.1(1) yes
O(1) Ta(1) C(8) 110.0(1) yes
O(2) Ta(1) O(3) 89.61(10) yes
O(2) Ta(1) C(7) 75.5(1) yes
O(2) Ta(1) C(8) 34.7(1) yes
O(3) Ta(1) C(7) 136.3(1) yes
O(3) Ta(1) C(8) 81.3(1) yes
C(7) Ta(1) C(8) 63.0(1) yes
Ta(1) Ta(2) O(4) 115.87(7) yes
Ta(1) Ta(2) O(5) 96.19(7) yes
Ta(1) Ta(2) O(6) 114.64(7) yes
Ta(1) Ta(2) C(41) 108.80(9) yes
Ta(1) Ta(2) C(42) 130.22(9) yes
O(4) Ta(2) O(5) 141.97(10) yes
O(4) Ta(2) O(6) 93.8(1) yes
O(4) Ta(2) C(41) 75.0(1) yes
O(4) Ta(2) C(42) 108.8(1) yes
O(5) Ta(2) O(6) 90.48(10) yes
O(5) Ta(2) C(41) 75.7(1) yes
O(5) Ta(2) C(42) 34.7(1) yes
O(6) Ta(2) C(41) 135.5(1) yes
O(6) Ta(2) C(42) 82.0(1) yes
C(41) Ta(2) C(42) 62.6(1) yes
Ta(1) O(1) C(1) 124.0(2) yes
Ta(1) O(2) C(8) 88.0(2) yes
Ta(1) O(2) Li(1) 112.6(2) yes
C(8) O(2) Li(1) 157.5(3) yes
Ta(1) O(3) C(15) 166.1(2) yes
Ta(2) O(4) C(35) 122.6(2) yes
Ta(2) O(5) C(42) 88.6(2) yes
Ta(2) O(5) Li(1) 113.1(2) yes
C(42) O(5) Li(1) 151.1(3) yes
Ta(2) O(6) C(49) 165.0(2) yes
C(69) O(7) C(72) 110.4(4) yes
C(69) O(7) Li(1) 123.8(4) yes
C(72) O(7) Li(1) 124.6(3) yes
C(73) O(8) C(76) 109.1(4) yes
C(73) O(8) Li(1) 122.4(4) yes
C(76) O(8) Li(1) 127.0(4) yes
O(1) C(1) C(2) 122.8(3) yes
O(1) C(1) C(6) 114.7(3) yes
C(2) C(1) C(6) 122.4(3) yes
C(1) C(2) C(3) 115.5(4) yes
C(1) C(2) C(21) 121.8(3) yes
C(3) C(2) C(21) 122.7(3) yes
C(2) C(3) C(4) 124.0(4) yes
C(3) C(4) C(5) 118.3(4) yes
C(3) C(4) C(25) 121.3(4) yes
C(5) C(4) C(25) 120.3(4) yes
C(4) C(5) C(6) 120.0(4) yes
C(1) C(6) C(5) 119.7(3) yes
C(1) C(6) C(7) 114.2(3) yes
C(5) C(6) C(7) 126.1(4) yes
Ta(1) C(7) C(6) 108.7(3) yes
Ta(1) C(7) C(9) 83.3(2) yes
C(6) C(7) C(9) 114.2(3) yes
Ta(1) C(8) O(2) 57.3(2) yes
Ta(1) C(8) C(9) 79.3(2) yes
Ta(1) C(8) C(13) 122.6(3) yes
O(2) C(8) C(9) 115.4(3) yes
O(2) C(8) C(13) 122.5(3) yes
C(9) C(8) C(13) 120.7(3) yes
C(7) C(9) C(8) 114.8(3) yes
C(7) C(9) C(10) 126.1(3) yes
C(8) C(9) C(10) 118.1(3) yes
C(9) C(10) C(11) 121.5(3) yes
C(10) C(11) C(12) 117.8(3) yes
C(10) C(11) C(26) 122.1(3) yes
C(12) C(11) C(26) 119.8(3) yes
C(11) C(12) C(13) 123.0(3) yes
C(8) C(13) C(12) 118.1(3) yes
C(8) C(13) C(14) 119.2(3) yes
C(12) C(13) C(14) 121.6(3) yes
C(13) C(14) C(16) 110.6(3) yes
O(3) C(15) C(16) 120.4(3) yes
O(3) C(15) C(20) 119.0(3) yes
C(16) C(15) C(20) 120.6(3) yes
C(14) C(16) C(15) 122.0(3) yes
C(14) C(16) C(17) 119.3(3) yes
C(15) C(16) C(17) 118.7(4) yes
C(16) C(17) C(18) 122.1(4) yes
C(17) C(18) C(19) 118.0(3) yes
C(17) C(18) C(30) 121.3(4) yes
C(19) C(18) C(30) 120.7(4) yes
C(18) C(19) C(20) 123.2(4) yes
C(15) C(20) C(19) 117.1(3) yes
C(15) C(20) C(31) 121.2(3) yes
C(19) C(20) C(31) 121.6(3) yes
C(2) C(21) C(22) 109.9(3) yes
C(2) C(21) C(23) 112.5(3) yes
C(2) C(21) C(24) 108.3(3) yes
C(22) C(21) C(23) 107.5(3) yes
C(22) C(21) C(24) 110.5(3) yes
C(23) C(21) C(24) 108.0(4) yes
C(11) C(26) C(27) 108.5(4) yes
C(11) C(26) C(28) 110.5(3) yes
C(11) C(26) C(29) 112.5(3) yes
C(27) C(26) C(28) 108.7(4) yes
C(27) C(26) C(29) 108.1(4) yes
C(28) C(26) C(29) 108.4(4) yes
C(20) C(31) C(32) 112.0(3) yes
C(20) C(31) C(33) 109.2(3) yes
C(20) C(31) C(34) 111.0(3) yes
C(32) C(31) C(33) 106.7(3) yes
C(32) C(31) C(34) 107.4(3) yes
C(33) C(31) C(34) 110.4(3) yes
O(4) C(35) C(36) 122.9(3) yes
O(4) C(35) C(40) 115.3(3) yes
C(36) C(35) C(40) 121.7(3) yes
C(35) C(36) C(37) 115.9(3) yes
C(35) C(36) C(55) 121.7(3) yes
C(37) C(36) C(55) 122.4(3) yes
C(36) C(37) C(38) 124.2(4) yes
C(37) C(38) C(39) 118.4(3) yes
C(37) C(38) C(59) 120.1(4) yes
C(39) C(38) C(59) 121.4(3) yes
C(38) C(39) C(40) 119.6(3) yes
C(35) C(40) C(39) 120.3(3) yes
C(35) C(40) C(41) 113.9(3) yes
C(39) C(40) C(41) 125.7(3) yes
Ta(2) C(41) C(40) 108.7(2) yes
Ta(2) C(41) C(43) 84.9(2) yes
C(40) C(41) C(43) 114.5(3) yes
Ta(2) C(42) O(5) 56.7(2) yes
Ta(2) C(42) C(43) 80.3(2) yes
Ta(2) C(42) C(47) 123.5(2) yes
O(5) C(42) C(43) 116.3(3) yes
O(5) C(42) C(47) 121.6(3) yes
C(43) C(42) C(47) 121.1(3) yes
C(41) C(43) C(42) 113.7(3) yes
C(41) C(43) C(44) 127.7(4) yes
C(42) C(43) C(44) 118.2(3) yes
C(43) C(44) C(45) 121.4(4) yes
C(44) C(45) C(46) 117.7(3) yes
C(44) C(45) C(60) 123.8(3) yes
C(46) C(45) C(60) 118.5(3) yes
C(45) C(46) C(47) 122.6(3) yes
C(42) C(47) C(46) 117.3(3) yes
C(42) C(47) C(48) 119.6(3) yes
C(46) C(47) C(48) 122.4(3) yes
C(47) C(48) C(50) 111.9(3) yes
O(6) C(49) C(50) 120.0(3) yes
O(6) C(49) C(54) 119.8(3) yes
C(50) C(49) C(54) 120.1(3) yes
C(48) C(50) C(49) 122.5(3) yes
C(48) C(50) C(51) 118.2(3) yes
C(49) C(50) C(51) 119.2(3) yes
C(50) C(51) C(52) 122.3(3) yes
C(51) C(52) C(53) 117.4(4) yes
C(51) C(52) C(64) 121.7(4) yes
C(53) C(52) C(64) 120.9(3) yes
C(52) C(53) C(54) 123.4(3) yes
C(49) C(54) C(53) 117.4(3) yes
C(49) C(54) C(65) 121.8(3) yes
C(53) C(54) C(65) 120.7(3) yes
C(36) C(55) C(56) 109.7(3) yes
C(36) C(55) C(57) 108.6(3) yes
C(36) C(55) C(58) 111.8(3) yes
C(56) C(55) C(57) 110.7(3) yes
C(56) C(55) C(58) 108.3(3) yes
C(57) C(55) C(58) 107.7(3) yes
C(45) C(60) C(61) 111.6(3) yes
C(45) C(60) C(62) 110.5(3) yes
C(45) C(60) C(63) 108.0(4) yes
C(61) C(60) C(62) 109.4(4) yes
C(61) C(60) C(63) 108.7(3) yes
C(62) C(60) C(63) 108.6(4) yes
C(54) C(65) C(66) 110.9(3) yes
C(54) C(65) C(67) 109.4(3) yes
C(54) C(65) C(68) 111.5(3) yes
C(66) C(65) C(67) 111.4(3) yes
C(66) C(65) C(68) 107.1(4) yes
C(67) C(65) C(68) 106.5(3) yes
O(7) C(69) C(70) 105.4(6) yes
O(7) C(69) C(84) 106.4(7) yes
C(70) C(69) C(84) 32.5(7) yes
C(69) C(70) C(71) 100.8(7) yes
C(69) C(70) C(84) 72(1) yes
C(71) C(70) C(84) 65(1) yes
C(70) C(71) C(72) 101.7(6) yes
C(70) C(71) C(84) 31.4(7) yes
C(72) C(71) C(84) 106.3(8) yes
O(7) C(72) C(71) 106.5(4) yes
O(8) C(73) C(74) 106.8(7) yes
C(73) C(74) C(75) 107.2(7) yes
C(74) C(75) C(76) 107.2(7) yes
O(8) C(76) C(75) 106.6(6) yes
C(78) C(77) C(82) 132.6(8) yes
C(78) C(77) C(83) 133.1(9) yes
C(82) C(77) C(83) 94.2(8) yes
C(77) C(78) C(79) 128.2(7) yes
C(78) C(79) C(80) 109.2(9) yes
C(79) C(80) C(81) 118.7(9) yes
C(80) C(81) C(82) 138.6(8) yes
C(77) C(82) C(81) 92.6(8) yes
C(69) C(84) C(70) 74(1) yes
C(69) C(84) C(71) 108.1(10) yes
C(70) C(84) C(71) 83(1) yes
O(2) Li(1) O(5) 119.3(4) yes
O(2) Li(1) O(7) 102.1(3) yes
O(2) Li(1) O(8) 108.3(3) yes
O(5) Li(1) O(7) 108.3(3) yes
O(5) Li(1) O(8) 112.2(4) yes
O(7) Li(1) O(8) 105.3(4) yes

loop_
_geom_bond_atom_site_label_1
_geom_bond_atom_site_label_2
_geom_bond_distance
_geom_bond_publ_flag
Ta(1) Ta(2) 2.9313(4) yes
Ta(1) O(1) 1.958(2) yes
Ta(1) O(2) 2.038(3) yes
Ta(1) O(3) 1.946(2) yes
Ta(1) C(7) 2.267(4) yes
Ta(1) C(8) 2.420(4) yes
Ta(2) O(4) 1.974(3) yes
Ta(2) O(5) 2.028(3) yes
Ta(2) O(6) 1.947(2) yes
Ta(2) C(41) 2.264(3) yes
Ta(2) C(42) 2.426(3) yes
O(1) C(1) 1.372(4) yes
O(2) C(8) 1.378(4) yes
O(2) Li(1) 1.965(7) yes
O(3) C(15) 1.355(4) yes
O(4) C(35) 1.373(4) yes
O(5) C(42) 1.381(4) yes
O(5) Li(1) 2.013(8) yes
O(6) C(49) 1.355(4) yes
O(7) C(69) 1.449(5) yes
O(7) C(72) 1.433(6) yes
O(7) Li(1) 1.946(8) yes
O(8) C(73) 1.401(9) yes
O(8) C(76) 1.452(7) yes
O(8) Li(1) 1.959(7) yes
C(1) C(2) 1.396(5) yes
C(1) C(6) 1.398(6) yes
C(2) C(3) 1.394(5) yes
C(2) C(21) 1.533(6) yes
C(3) C(4) 1.393(6) yes
C(4) C(5) 1.391(6) yes
C(4) C(25) 1.518(6) yes
C(5) C(6) 1.387(5) yes
C(6) C(7) 1.491(5) yes
C(7) C(9) 1.496(5) yes
C(8) C(9) 1.416(5) yes
C(8) C(13) 1.403(5) yes
C(9) C(10) 1.404(5) yes
C(10) C(11) 1.391(5) yes
C(11) C(12) 1.400(5) yes
C(11) C(26) 1.532(5) yes
C(12) C(13) 1.375(5) yes
C(13) C(14) 1.508(5) yes
C(14) C(16) 1.526(6) yes
C(15) C(16) 1.409(5) yes
C(15) C(20) 1.420(5) yes
C(16) C(17) 1.395(5) yes
C(17) C(18) 1.385(6) yes
C(18) C(19) 1.388(6) yes
C(18) C(30) 1.518(6) yes
C(19) C(20) 1.399(5) yes
C(20) C(31) 1.531(6) yes
C(21) C(22) 1.544(6) yes
C(21) C(23) 1.538(6) yes
C(21) C(24) 1.545(6) yes
C(26) C(27) 1.533(7) yes
C(26) C(28) 1.541(7) yes
C(26) C(29) 1.532(6) yes
C(31) C(32) 1.540(6) yes
C(31) C(33) 1.524(5) yes
C(31) C(34) 1.537(5) yes
C(35) C(36) 1.404(5) yes
C(35) C(40) 1.393(5) yes
C(36) C(37) 1.388(5) yes
C(36) C(55) 1.536(5) yes
C(37) C(38) 1.390(5) yes
C(38) C(39) 1.393(6) yes
C(38) C(59) 1.504(6) yes
C(39) C(40) 1.394(5) yes
C(40) C(41) 1.496(5) yes
C(41) C(43) 1.493(5) yes
C(42) C(43) 1.421(6) yes
C(42) C(47) 1.395(5) yes
C(43) C(44) 1.396(5) yes
C(44) C(45) 1.389(5) yes
C(45) C(46) 1.412(6) yes
C(45) C(60) 1.531(5) yes
C(46) C(47) 1.391(5) yes
C(47) C(48) 1.495(5) yes
C(48) C(50) 1.513(5) yes
C(49) C(50) 1.409(5) yes
C(49) C(54) 1.413(5) yes
C(50) C(51) 1.390(5) yes
C(51) C(52) 1.378(5) yes
C(52) C(53) 1.397(6) yes
C(52) C(64) 1.519(6) yes
C(53) C(54) 1.394(5) yes
C(54) C(65) 1.543(5) yes
C(55) C(56) 1.532(6) yes
C(55) C(57) 1.543(6) yes
C(55) C(58) 1.529(7) yes
C(60) C(61) 1.541(6) yes
C(60) C(62) 1.528(6) yes
C(60) C(63) 1.535(6) yes
C(65) C(66) 1.520(7) yes
C(65) C(67) 1.535(6) yes
C(65) C(68) 1.544(6) yes
C(69) C(70) 1.49(1) yes
C(69) C(84) 1.48(2) yes
C(70) C(71) 1.59(1) yes
C(70) C(84) 0.83(2) yes
C(71) C(72) 1.522(8) yes
C(71) C(84) 1.45(2) yes
C(73) C(74) 1.50(1) yes
C(74) C(75) 1.41(1) yes
C(75) C(76) 1.488(9) yes
C(77) C(78) 1.26(1) yes
C(77) C(82) 1.58(1) yes
C(77) C(83) 1.41(2) yes
C(78) C(79) 1.52(1) yes
C(79) C(80) 1.32(1) yes
C(80) C(81) 1.52(1) yes
C(81) C(82) 1.47(2) yes

loop_
_geom_contact_atom_site_label_1
_geom_contact_atom_site_label_2
_geom_contact_distance
_geom_contact_site_symmetry_2
Ta(1) Ta(2) 2.9313(4) .
C(32) C(59) 3.438(6) 2_656
C(43) C(59) 3.571(6) 2_556
C(49) C(83) 3.55(1) 2_555
C(50) C(83) 3.52(1) 2_555

loop_
_geom_torsion_atom_site_label_1
_geom_torsion_atom_site_label_2
_geom_torsion_atom_site_label_3
_geom_torsion_atom_site_label_4
_geom_torsion
_geom_torsion_publ_flag
Ta(1) Ta(2) O(4) C(35) -84.8(2) yes
Ta(1) Ta(2) O(5) C(42) 170.1(2) yes
Ta(1) Ta(2) O(5) Li(1) 9.7(2) yes
Ta(1) Ta(2) O(6) C(49) 133.6(9) yes
Ta(1) Ta(2) C(41) C(40) 95.7(2) yes
Ta(1) Ta(2) C(41) C(43) -150.2(2) yes
Ta(1) Ta(2) C(42) O(5) -13.0(2) yes
Ta(1) Ta(2) C(42) C(43) 117.5(2) yes
Ta(1) Ta(2) C(42) C(47) -121.4(3) yes
Ta(1) O(1) C(1) C(2) 163.9(3) yes
Ta(1) O(1) C(1) C(6) -12.4(4) yes
Ta(1) O(2) C(8) C(9) -56.6(3) yes
Ta(1) O(2) C(8) C(13) 110.4(4) yes
Ta(1) O(2) Li(1) O(5) 5.8(5) yes
Ta(1) O(2) Li(1) O(7) 125.1(3) yes
Ta(1) O(2) Li(1) O(8) -124.2(3) yes
Ta(1) O(3) C(15) C(16) -21(1) yes
Ta(1) O(3) C(15) C(20) 159.9(7) yes
Ta(1) C(7) C(6) C(1) 14.5(4) yes
Ta(1) C(7) C(6) C(5) -165.1(3) yes
Ta(1) C(7) C(9) C(8) 43.5(3) yes
Ta(1) C(7) C(9) C(10) -124.8(4) yes
Ta(1) C(8) O(2) Li(1) 157.3(8) yes
Ta(1) C(8) C(9) C(7) -40.6(3) yes
Ta(1) C(8) C(9) C(10) 128.7(4) yes
Ta(1) C(8) C(13) C(12) -106.0(4) yes
Ta(1) C(8) C(13) C(14) 62.3(4) yes
Ta(2) Ta(1) O(1) C(1) -89.3(3) yes
Ta(2) Ta(1) O(2) C(8) 171.6(2) yes
Ta(2) Ta(1) O(2) Li(1) 0.9(2) yes
Ta(2) Ta(1) O(3) C(15) 136.9(8) yes
Ta(2) Ta(1) C(7) C(6) 94.5(2) yes
Ta(2) Ta(1) C(7) C(9) -152.2(2) yes
Ta(2) Ta(1) C(8) O(2) -11.2(2) yes
Ta(2) Ta(1) C(8) C(9) 118.7(2) yes
Ta(2) Ta(1) C(8) C(13) -121.6(2) yes
Ta(2) O(4) C(35) C(36) 160.1(3) yes
Ta(2) O(4) C(35) C(40) -16.7(4) yes
Ta(2) O(5) C(42) C(43) -56.7(3) yes
Ta(2) O(5) C(42) C(47) 111.8(3) yes
Ta(2) O(5) Li(1) O(2) -11.8(5) yes
Ta(2) O(5) Li(1) O(7) -127.9(3) yes
Ta(2) O(5) Li(1) O(8) 116.4(3) yes
Ta(2) O(6) C(49) C(50) -19(1) yes
Ta(2) O(6) C(49) C(54) 161.3(8) yes
Ta(2) C(41) C(40) C(35) 14.6(3) yes
Ta(2) C(41) C(40) C(39) -161.5(3) yes
Ta(2) C(41) C(43) C(42) 42.1(3) yes
Ta(2) C(41) C(43) C(44) -130.6(3) yes
Ta(2) C(42) O(5) Li(1) 140.2(6) yes
Ta(2) C(42) C(43) C(41) -39.2(3) yes
Ta(2) C(42) C(43) C(44) 134.2(3) yes
Ta(2) C(42) C(47) C(46) -112.8(3) yes
Ta(2) C(42) C(47) C(48) 57.6(5) yes
O(1) Ta(1) Ta(2) O(4) -48.6(1) yes
O(1) Ta(1) Ta(2) O(5) 152.5(1) yes
O(1) Ta(1) Ta(2) O(6) 59.1(1) yes
O(1) Ta(1) Ta(2) C(41) -130.6(1) yes
O(1) Ta(1) Ta(2) C(42) 159.9(1) yes
O(1) Ta(1) O(2) C(8) 24.7(3) yes
O(1) Ta(1) O(2) Li(1) -146.1(3) yes
O(1) Ta(1) O(3) C(15) -104.6(9) yes
O(1) Ta(1) C(7) C(6) -15.3(2) yes
O(1) Ta(1) C(7) C(9) 98.0(2) yes
O(1) Ta(1) C(8) O(2) -164.4(2) yes
O(1) Ta(1) C(8) C(9) -34.5(2) yes
O(1) Ta(1) C(8) C(13) 85.2(3) yes
O(1) C(1) C(2) C(3) -176.0(3) yes
O(1) C(1) C(2) C(21) 1.8(5) yes
O(1) C(1) C(6) C(5) 175.9(3) yes
O(1) C(1) C(6) C(7) -3.7(5) yes
O(2) Ta(1) Ta(2) O(4) 152.46(10) yes
O(2) Ta(1) Ta(2) O(5) -6.47(10) yes
O(2) Ta(1) Ta(2) O(6) -99.9(1) yes
O(2) Ta(1) Ta(2) C(41) 70.5(1) yes
O(2) Ta(1) Ta(2) C(42) 0.9(1) yes
O(2) Ta(1) O(1) C(1) 54.7(3) yes
O(2) Ta(1) O(3) C(15) 38.6(9) yes
O(2) Ta(1) C(7) C(6) -172.3(3) yes
O(2) Ta(1) C(7) C(9) -59.0(2) yes
O(2) Ta(1) C(8) C(9) 129.9(3) yes
O(2) Ta(1) C(8) C(13) -110.4(3) yes
O(2) C(8) Ta(1) O(3) 102.1(2) yes
O(2) C(8) Ta(1) C(7) -103.9(2) yes
O(2) C(8) C(9) C(7) 5.0(5) yes
O(2) C(8) C(9) C(10) 174.3(3) yes
O(2) C(8) C(13) C(12) -175.3(4) yes
O(2) C(8) C(13) C(14) -7.0(6) yes
O(2) Li(1) O(5) C(42) -147.7(5) yes
O(2) Li(1) O(7) C(69) -173.8(4) yes
O(2) Li(1) O(7) C(72) 20.4(5) yes
O(2) Li(1) O(8) C(73) -93.6(6) yes
O(2) Li(1) O(8) C(76) 70.9(6) yes
O(3) Ta(1) Ta(2) O(4) 59.6(1) yes
O(3) Ta(1) Ta(2) O(5) -99.4(1) yes
O(3) Ta(1) Ta(2) O(6) 167.3(1) yes
O(3) Ta(1) Ta(2) C(41) -22.4(1) yes
O(3) Ta(1) Ta(2) C(42) -92.0(1) yes
O(3) Ta(1) O(1) C(1) 152.3(3) yes
O(3) Ta(1) O(2) C(8) -75.2(2) yes
O(3) Ta(1) O(2) Li(1) 114.0(3) yes
O(3) Ta(1) C(7) C(6) -98.7(3) yes
O(3) Ta(1) C(7) C(9) 14.6(3) yes
O(3) Ta(1) C(8) C(9) -128.1(2) yes
O(3) Ta(1) C(8) C(13) -8.3(3) yes
O(3) C(15) C(16) C(14) -5.3(5) yes
O(3) C(15) C(16) C(17) 175.1(3) yes
O(3) C(15) C(20) C(19) -175.2(3) yes
O(3) C(15) C(20) C(31) 8.9(5) yes
O(4) Ta(2) Ta(1) C(7) -130.3(1) yes
O(4) Ta(2) Ta(1) C(8) 158.8(1) yes
O(4) Ta(2) O(5) C(42) 21.7(3) yes
O(4) Ta(2) O(5) Li(1) -138.6(2) yes
O(4) Ta(2) O(6) C(49) -105.6(10) yes
O(4) Ta(2) C(41) C(40) -17.0(2) yes
O(4) Ta(2) C(41) C(43) 97.2(2) yes
O(4) Ta(2) C(42) O(5) -166.0(2) yes
O(4) Ta(2) C(42) C(43) -35.5(2) yes
O(4) Ta(2) C(42) C(47) 85.6(3) yes
O(4) C(35) C(36) C(37) -175.3(3) yes
O(4) C(35) C(36) C(55) 2.3(5) yes
O(4) C(35) C(40) C(39) 175.1(3) yes
O(4) C(35) C(40) C(41) -1.3(4) yes
O(5) Ta(2) Ta(1) C(7) 70.8(1) yes
O(5) Ta(2) Ta(1) C(8) -0.1(1) yes
O(5) Ta(2) O(4) C(35) 59.7(3) yes
O(5) Ta(2) O(6) C(49) 36.6(10) yes
O(5) Ta(2) C(41) C(40) -172.6(2) yes
O(5) Ta(2) C(41) C(43) -58.4(2) yes
O(5) Ta(2) C(42) C(43) 130.5(3) yes
O(5) Ta(2) C(42) C(47) -108.4(4) yes
O(5) C(42) Ta(2) O(6) 102.6(2) yes
O(5) C(42) Ta(2) C(41) -105.1(2) yes
O(5) C(42) C(43) C(41) 6.0(4) yes
O(5) C(42) C(43) C(44) 179.3(3) yes
O(5) C(42) C(47) C(46) 178.7(3) yes
O(5) C(42) C(47) C(48) -10.9(5) yes
O(5) Li(1) O(2) C(8) -149.5(6) yes
O(5) Li(1) O(7) C(69) -47.1(5) yes
O(5) Li(1) O(7) C(72) 147.2(3) yes
O(5) Li(1) O(8) C(73) 132.6(5) yes
O(5) Li(1) O(8) C(76) -62.9(5) yes
O(6) Ta(2) Ta(1) C(7) -22.6(1) yes
O(6) Ta(2) Ta(1) C(8) -93.5(1) yes
O(6) Ta(2) O(4) C(35) 155.4(2) yes
O(6) Ta(2) O(5) C(42) -75.1(2) yes
O(6) Ta(2) O(5) Li(1) 124.6(2) yes
O(6) Ta(2) C(41) C(40) -96.9(2) yes
O(6) Ta(2) C(41) C(43) 17.3(3) yes
O(6) Ta(2) C(42) C(43) -126.8(2) yes
O(6) Ta(2) C(42) C(47) -5.8(3) yes
O(6) C(49) C(50) C(48) -6.4(5) yes
O(6) C(49) C(50) C(51) 176.6(3) yes
O(6) C(49) C(54) C(53) -177.1(4) yes
O(6) C(49) C(54) C(65) 5.6(6) yes
O(7) C(69) C(70) C(71) -36.7(7) yes
O(7) C(69) C(70) C(84) -96(1) yes
O(7) C(69) C(84) C(70) 92(1) yes
O(7) C(69) C(84) C(71) 15(1) yes
O(7) C(72) C(71) C(70) -24.0(7) yes
O(7) C(72) C(71) C(84) 8.0(8) yes
O(7) Li(1) O(2) C(8) -30.2(9) yes
O(7) Li(1) O(5) C(42) 96.2(6) yes
O(7) Li(1) O(8) C(73) 15.1(6) yes
O(7) Li(1) O(8) C(76) 179.5(4) yes
O(8) C(73) C(74) C(75) -18.2(8) yes
O(8) C(76) C(75) C(74) -7.4(8) yes
O(8) Li(1) O(2) C(8) 80.6(8) yes
O(8) Li(1) O(5) C(42) -19.5(8) yes
O(8) Li(1) O(7) C(69) 73.1(5) yes
O(8) Li(1) O(7) C(72) -92.6(4) yes
C(1) O(1) Ta(1) C(7) 16.0(3) yes
C(1) O(1) Ta(1) C(8) 69.4(3) yes
C(1) C(2) C(3) C(4) 1.0(6) yes
C(1) C(2) C(21) C(22) 59.3(4) yes
C(1) C(2) C(21) C(23) 179.0(4) yes
C(1) C(2) C(21) C(24) -61.6(5) yes
C(1) C(6) C(5) C(4) -0.2(6) yes
C(1) C(6) C(7) C(9) -76.5(4) yes
C(2) C(1) C(6) C(5) -0.4(6) yes
C(2) C(1) C(6) C(7) 179.9(3) yes
C(2) C(3) C(4) C(5) -1.7(6) yes
C(2) C(3) C(4) C(25) 178.4(4) yes
C(3) C(2) C(1) C(6) 0.0(5) yes
C(3) C(2) C(21) C(22) -123.0(4) yes
C(3) C(2) C(21) C(23) -3.3(5) yes
C(3) C(2) C(21) C(24) 116.1(4) yes
C(3) C(4) C(5) C(6) 1.2(6) yes
C(4) C(3) C(2) C(21) -176.8(4) yes
C(4) C(5) C(6) C(7) 179.4(4) yes
C(5) C(6) C(7) C(9) 103.9(4) yes
C(6) C(1) C(2) C(21) 177.9(3) yes
C(6) C(5) C(4) C(25) -178.9(4) yes
C(6) C(7) Ta(1) C(8) -137.5(3) yes
C(6) C(7) C(9) C(8) 151.0(3) yes
C(6) C(7) C(9) C(10) -17.3(6) yes
C(7) Ta(1) Ta(2) C(41) 147.7(1) yes
C(7) Ta(1) Ta(2) C(42) 78.2(1) yes
C(7) Ta(1) O(2) C(8) 63.3(2) yes
C(7) Ta(1) O(2) Li(1) -107.4(3) yes
C(7) Ta(1) O(3) C(15) -29.6(9) yes
C(7) Ta(1) C(8) C(9) 26.0(2) yes
C(7) Ta(1) C(8) C(13) 145.7(3) yes
C(7) C(9) C(8) C(13) -162.3(4) yes
C(7) C(9) C(10) C(11) 168.2(4) yes
C(8) Ta(1) Ta(2) C(41) 76.9(1) yes
C(8) Ta(1) Ta(2) C(42) 7.3(2) yes
C(8) Ta(1) O(2) Li(1) -170.8(3) yes
C(8) Ta(1) O(3) C(15) 4.8(8) yes
C(8) Ta(1) C(7) C(9) -24.2(2) yes
C(8) C(9) C(10) C(11) 0.2(6) yes
C(8) C(13) C(12) C(11) 3.9(6) yes
C(8) C(13) C(14) C(16) -101.8(4) yes
C(9) C(8) O(2) Li(1) 100.6(8) yes
C(9) C(8) C(13) C(12) -9.0(6) yes
C(9) C(8) C(13) C(14) 159.4(4) yes
C(9) C(10) C(11) C(12) -5.1(6) yes
C(9) C(10) C(11) C(26) -179.2(4) yes
C(10) C(9) C(8) C(13) 7.0(6) yes
C(10) C(11) C(12) C(13) 3.1(6) yes
C(10) C(11) C(26) C(27) 96.8(5) yes
C(10) C(11) C(26) C(28) -144.1(4) yes
C(10) C(11) C(26) C(29) -22.8(6) yes
C(11) C(12) C(13) C(14) -164.2(4) yes
C(12) C(11) C(26) C(27) -77.1(5) yes
C(12) C(11) C(26) C(28) 42.0(6) yes
C(12) C(11) C(26) C(29) 163.3(4) yes
C(12) C(13) C(14) C(16) 66.2(5) yes
C(13) C(8) O(2) Li(1) -92.3(8) yes
C(13) C(12) C(11) C(26) 177.3(4) yes
C(13) C(14) C(16) C(15) 60.4(4) yes
C(13) C(14) C(16) C(17) -119.9(4) yes
C(14) C(16) C(15) C(20) 173.0(3) yes
C(14) C(16) C(17) C(18) -177.9(3) yes
C(15) C(16) C(17) C(18) 1.8(5) yes
C(15) C(20) C(19) C(18) -1.6(5) yes
C(15) C(20) C(31) C(32) 175.0(3) yes
C(15) C(20) C(31) C(33) 57.0(4) yes
C(15) C(20) C(31) C(34) -65.0(4) yes
C(16) C(15) C(20) C(19) 6.5(5) yes
C(16) C(15) C(20) C(31) -169.3(3) yes
C(16) C(17) C(18) C(19) 3.1(6) yes
C(16) C(17) C(18) C(30) -179.1(4) yes
C(17) C(16) C(15) C(20) -6.7(5) yes
C(17) C(18) C(19) C(20) -3.1(5) yes
C(18) C(19) C(20) C(31) 174.2(3) yes
C(19) C(20) C(31) C(32) -0.7(5) yes
C(19) C(20) C(31) C(33) -118.6(4) yes
C(19) C(20) C(31) C(34) 119.4(4) yes
C(20) C(19) C(18) C(30) 179.0(4) yes
C(35) O(4) Ta(2) C(41) 19.1(2) yes
C(35) O(4) Ta(2) C(42) 72.6(2) yes
C(35) C(36) C(37) C(38) 0.3(5) yes
C(35) C(36) C(55) C(56) -59.1(4) yes
C(35) C(36) C(55) C(57) 62.0(4) yes
C(35) C(36) C(55) C(58) -179.3(3) yes
C(35) C(40) C(39) C(38) 0.6(5) yes
C(35) C(40) C(41) C(43) -78.3(4) yes
C(36) C(35) C(40) C(39) -1.7(5) yes
C(36) C(35) C(40) C(41) -178.1(3) yes
C(36) C(37) C(38) C(39) -1.4(6) yes
C(36) C(37) C(38) C(59) 174.8(3) yes
C(37) C(36) C(35) C(40) 1.3(5) yes
C(37) C(36) C(55) C(56) 118.3(4) yes
C(37) C(36) C(55) C(57) -120.6(4) yes
C(37) C(36) C(55) C(58) -1.9(5) yes
C(37) C(38) C(39) C(40) 0.9(5) yes
C(38) C(37) C(36) C(55) -177.2(3) yes
C(38) C(39) C(40) C(41) 176.5(3) yes
C(39) C(40) C(41) C(43) 105.6(4) yes
C(40) C(35) C(36) C(55) 178.8(3) yes
C(40) C(39) C(38) C(59) -175.2(3) yes
C(40) C(41) Ta(2) C(42) -138.0(3) yes
C(40) C(41) C(43) C(42) 150.3(3) yes
C(40) C(41) C(43) C(44) -22.3(5) yes
C(41) Ta(2) O(5) C(42) 62.2(2) yes
C(41) Ta(2) O(5) Li(1) -98.2(3) yes
C(41) Ta(2) O(6) C(49) -33(1) yes
C(41) Ta(2) C(42) C(43) 25.4(2) yes
C(41) Ta(2) C(42) C(47) 146.5(4) yes
C(41) C(43) C(42) C(47) -162.7(3) yes
C(41) C(43) C(44) C(45) 173.0(3) yes
C(42) Ta(2) O(5) Li(1) -160.4(3) yes
C(42) Ta(2) O(6) C(49) 2.9(10) yes
C(42) Ta(2) C(41) C(43) -23.9(2) yes
C(42) C(43) C(44) C(45) 0.6(5) yes
C(42) C(47) C(46) C(45) 4.9(5) yes
C(42) C(47) C(48) C(50) -99.7(4) yes
C(43) C(42) O(5) Li(1) 83.5(7) yes
C(43) C(42) C(47) C(46) -13.3(5) yes
C(43) C(42) C(47) C(48) 157.1(3) yes
C(43) C(44) C(45) C(46) -8.6(5) yes
C(43) C(44) C(45) C(60) 171.8(3) yes
C(44) C(43) C(42) C(47) 10.7(5) yes
C(44) C(45) C(46) C(47) 5.8(5) yes
C(44) C(45) C(60) C(61) 1.2(5) yes
C(44) C(45) C(60) C(62) 123.2(4) yes
C(44) C(45) C(60) C(63) -118.2(4) yes
C(45) C(46) C(47) C(48) -165.1(3) yes
C(46) C(45) C(60) C(61) -178.4(3) yes
C(46) C(45) C(60) C(62) -56.4(5) yes
C(46) C(45) C(60) C(63) 62.3(4) yes
C(46) C(47) C(48) C(50) 70.1(4) yes
C(47) C(42) O(5) Li(1) -108.0(6) yes
C(47) C(46) C(45) C(60) -174.6(3) yes
C(47) C(48) C(50) C(49) 62.7(4) yes
C(47) C(48) C(50) C(51) -120.3(4) yes
C(48) C(50) C(49) C(54) 172.3(3) yes
C(48) C(50) C(51) C(52) -175.2(4) yes
C(49) C(50) C(51) C(52) 1.9(6) yes
C(49) C(54) C(53) C(52) -1.1(6) yes
C(49) C(54) C(65) C(66) -63.7(5) yes
C(49) C(54) C(65) C(67) 59.6(5) yes
C(49) C(54) C(65) C(68) 177.1(4) yes
C(50) C(49) C(54) C(53) 4.1(6) yes
C(50) C(49) C(54) C(65) -173.1(4) yes
C(50) C(51) C(52) C(53) 1.1(6) yes
C(50) C(51) C(52) C(64) 178.8(4) yes
C(51) C(50) C(49) C(54) -4.6(6) yes
C(51) C(52) C(53) C(54) -1.5(7) yes
C(52) C(53) C(54) C(65) 176.3(4) yes
C(53) C(54) C(65) C(66) 119.1(4) yes
C(53) C(54) C(65) C(67) -117.6(4) yes
C(53) C(54) C(65) C(68) -0.1(6) yes
C(54) C(53) C(52) C(64) -179.2(4) yes
C(69) O(7) C(72) C(71) 1.7(5) yes
C(69) C(70) C(71) C(72) 36.8(7) yes
C(69) C(70) C(71) C(84) -65(1) yes
C(69) C(70) C(84) C(71) 110.9(8) yes
C(69) C(84) C(70) C(71) -110.9(8) yes
C(69) C(84) C(71) C(70) 71(1) yes
C(69) C(84) C(71) C(72) -14(1) yes
C(70) C(69) O(7) C(72) 23.2(6) yes
C(70) C(69) O(7) Li(1) -144.3(5) yes
C(70) C(69) C(84) C(71) -77(1) yes
C(70) C(84) C(71) C(72) -85(1) yes
C(71) C(70) C(69) C(84) 59(1) yes
C(71) C(72) O(7) Li(1) 169.1(4) yes
C(72) O(7) C(69) C(84) -10.6(8) yes
C(72) C(71) C(70) C(84) 102(1) yes
C(73) O(8) C(76) C(75) -4.1(7) yes
C(73) C(74) C(75) C(76) 15.5(8) yes
C(74) C(73) O(8) C(76) 13.4(7) yes
C(74) C(73) O(8) Li(1) -179.7(5) yes
C(75) C(76) O(8) Li(1) -170.3(5) yes
C(77) C(78) C(79) C(80) 0(1) yes
C(77) C(82) C(81) C(80) 0(1) yes
C(78) C(77) C(82) C(81) 0(1) yes
C(78) C(79) C(80) C(81) 0(1) yes
C(79) C(78) C(77) C(82) 0(1) yes
C(79) C(78) C(77) C(83) 175(1) yes
C(79) C(80) C(81) C(82) -1(1) yes
C(81) C(82) C(77) C(83) -176.5(8) yes
C(84) C(69) O(7) Li(1) -178.1(6) yes
C(84) C(69) O(7) Li(1) -178.1(6) yes
